data_4062719
_journal_name_full Organometallics
_journal_paper_doi 10.1021/om049566c
_journal_year 2004
_chemical_formula_moiety 'C26 H50 N4 Sr'
_chemical_formula_sum 'C26 H50 N4 Sr'
_chemical_formula_weight 506.32
_space_group_IT_number 14
_symmetry_cell_setting monoclinic
_symmetry_space_group_name_Hall '-P 2ybc'
_symmetry_space_group_name_H-M 'P 1 21/c 1'
_cell_angle_alpha 90.00
_cell_angle_beta 93.621(2)
_cell_angle_gamma 90.00
_cell_formula_units_Z 4
_cell_length_a 10.4966(13)
_cell_length_b 11.7125(14)
_cell_length_c 24.465(3)
_cell_measurement_temperature 295(2)
_cell_volume 3001.7(6)
_diffrn_ambient_temperature 295(2)
_exptl_crystal_density_diffrn 1.120
_cod_original_sg_symbol_H-M 'P 21/c'
_cod_database_code 4062719

loop_
_symmetry_equiv_pos_as_xyz
'x, y, z'
'-x, y+1/2, -z+1/2'
'-x, -y, -z'
'x, -y-1/2, z-1/2'

loop_
_atom_site_label
_atom_site_type_symbol
_atom_site_fract_x
_atom_site_fract_y
_atom_site_fract_z
_atom_site_U_iso_or_equiv
_atom_site_adp_type
_atom_site_occupancy
_atom_site_symmetry_multiplicity
_atom_site_calc_flag
_atom_site_refinement_flags
_atom_site_disorder_assembly
_atom_site_disorder_group
Sr1 Sr 0.302014(17) 0.163427(15) 0.872215(8) 0.04561(8) Uani 1 1 d . . .
N1 N 0.33566(15) -0.03655(13) 0.84077(7) 0.0470(4) Uani 1 1 d . . .
N2 N 0.12438(15) 0.12204(13) 0.80266(7) 0.0457(4) Uani 1 1 d . . .
C1 C 0.2401(2) -0.08752(16) 0.86236(8) 0.0480(5) Uani 1 1 d . . .
C2 C 0.2448(2) -0.20671(18) 0.88700(11) 0.0747(7) Uani 1 1 d . . .
H2A H 0.2496 -0.2622 0.8583 0.090 Uiso 1 1 calc R . .
H2B H 0.1692 -0.2198 0.9062 0.090 Uiso 1 1 calc R . .
H2C H 0.3186 -0.2135 0.9120 0.090 Uiso 1 1 calc R . .
C3 C 0.1193(2) -0.03282(17) 0.86601(9) 0.0489(5) Uani 1 1 d . . .
C4 C 0.05891(18) 0.05048(16) 0.83054(8) 0.0452(5) Uani 1 1 d . . .
C5 C -0.08665(19) 0.04751(18) 0.82964(10) 0.0663(7) Uani 1 1 d . . .
H5A H -0.1182 0.1224 0.8372 0.080 Uiso 1 1 calc R . .
H5B H -0.1127 -0.0049 0.8569 0.080 Uiso 1 1 calc R . .
H5C H -0.1206 0.0232 0.7942 0.080 Uiso 1 1 calc R . .
C6 C 0.4501(2) -0.09408(18) 0.82191(9) 0.0577(6) Uani 1 1 d . . .
C7 C 0.5387(2) -0.1425(2) 0.86792(12) 0.0898(9) Uani 1 1 d . . .
H7A H 0.5545 -0.0854 0.8957 0.108 Uiso 1 1 calc R . .
H7B H 0.6180 -0.1647 0.8535 0.108 Uiso 1 1 calc R . .
H7C H 0.4995 -0.2078 0.8835 0.108 Uiso 1 1 calc R . .
C8 C 0.5228(2) 0.0004(2) 0.79407(12) 0.0848(8) Uani 1 1 d . . .
H8A H 0.4698 0.0319 0.7644 0.102 Uiso 1 1 calc R . .
H8B H 0.5989 -0.0308 0.7801 0.102 Uiso 1 1 calc R . .
H8C H 0.5454 0.0593 0.8202 0.102 Uiso 1 1 calc R . .
C9 C 0.4140(3) -0.1861(2) 0.77916(11) 0.0886(9) Uani 1 1 d . . .
H9A H 0.3729 -0.2485 0.7964 0.106 Uiso 1 1 calc R . .
H9B H 0.4897 -0.2131 0.7633 0.106 Uiso 1 1 calc R . .
H9C H 0.3568 -0.1543 0.7510 0.106 Uiso 1 1 calc R . .
C10 C 0.0730(2) 0.19236(17) 0.75601(9) 0.0578(6) Uani 1 1 d . . .
C11 C -0.0168(3) 0.2866(2) 0.77263(12) 0.0902(9) Uani 1 1 d . . .
H11A H -0.0963 0.2536 0.7820 0.108 Uiso 1 1 calc R . .
H11B H -0.0321 0.3387 0.7427 0.108 Uiso 1 1 calc R . .
H11C H 0.0212 0.3269 0.8037 0.108 Uiso 1 1 calc R . .
C12 C 0.1906(3) 0.2494(2) 0.73519(12) 0.0990(10) Uani 1 1 d . . .
H12A H 0.2285 0.2984 0.7632 0.119 Uiso 1 1 calc R . .
H12B H 0.1664 0.2938 0.7032 0.119 Uiso 1 1 calc R . .
H12C H 0.2510 0.1920 0.7260 0.119 Uiso 1 1 calc R . .
C13 C 0.0122(3) 0.1202(2) 0.70993(11) 0.1090(11) Uani 1 1 d . . .
H13A H 0.0655 0.0553 0.7039 0.131 Uiso 1 1 calc R . .
H13B H 0.0031 0.1650 0.6771 0.131 Uiso 1 1 calc R . .
H13C H -0.0702 0.0946 0.7196 0.131 Uiso 1 1 calc R . .
N3 N 0.46757(14) 0.30482(12) 0.90798(7) 0.0454(4) Uani 1 1 d . . .
N4 N 0.21031(14) 0.26396(13) 0.94947(7) 0.0454(4) Uani 1 1 d . . .
C14 C 0.4104(2) 0.39866(16) 0.89052(8) 0.0493(5) Uani 1 1 d . . .
C15 C 0.4790(2) 0.50442(18) 0.87073(11) 0.0767(7) Uani 1 1 d . . .
H15A H 0.5054 0.5513 0.9016 0.092 Uiso 1 1 calc R . .
H15B H 0.4222 0.5470 0.8461 0.092 Uiso 1 1 calc R . .
H15C H 0.5525 0.4815 0.8521 0.092 Uiso 1 1 calc R . .
C16 C 0.2752(2) 0.40961(18) 0.88875(10) 0.0529(6) Uani 1 1 d . . .
C17 C 0.18927(19) 0.36308(17) 0.92566(9) 0.0494(5) Uani 1 1 d . . .
C18 C 0.0736(2) 0.43887(19) 0.93330(11) 0.0751(7) Uani 1 1 d . . .
H18A H -0.0018 0.3925 0.9332 0.090 Uiso 1 1 calc R . .
H18B H 0.0650 0.4933 0.9039 0.090 Uiso 1 1 calc R . .
H18C H 0.0850 0.4785 0.9676 0.090 Uiso 1 1 calc R . .
C19 C 0.60415(19) 0.29658(18) 0.92703(9) 0.0531(6) Uani 1 1 d . . .
C20 C 0.6396(3) 0.3804(2) 0.97305(11) 0.0861(8) Uani 1 1 d . . .
H20A H 0.6386 0.4567 0.9587 0.103 Uiso 1 1 calc R . .
H20B H 0.7235 0.3629 0.9887 0.103 Uiso 1 1 calc R . .
H20C H 0.5792 0.3744 1.0008 0.103 Uiso 1 1 calc R . .
C21 C 0.6183(2) 0.17713(18) 0.95071(12) 0.0784(8) Uani 1 1 d . . .
H21A H 0.5572 0.1662 0.9778 0.094 Uiso 1 1 calc R . .
H21B H 0.7030 0.1677 0.9673 0.094 Uiso 1 1 calc R . .
H21C H 0.6037 0.1220 0.9220 0.094 Uiso 1 1 calc R . .
C22 C 0.6959(2) 0.3062(2) 0.88100(12) 0.0921(9) Uani 1 1 d . . .
H22A H 0.6633 0.2625 0.8500 0.110 Uiso 1 1 calc R . .
H22B H 0.7782 0.2773 0.8936 0.110 Uiso 1 1 calc R . .
H22C H 0.7036 0.3848 0.8706 0.110 Uiso 1 1 calc R . .
C23 C 0.1450(2) 0.21960(19) 0.99650(9) 0.0558(6) Uani 1 1 d . . .
C24 C 0.2123(2) 0.1070(2) 1.00991(10) 0.0711(7) Uani 1 1 d . . .
H24A H 0.1996 0.0559 0.9794 0.085 Uiso 1 1 calc R . .
H24B H 0.1778 0.0737 1.0416 0.085 Uiso 1 1 calc R . .
H24C H 0.3020 0.1206 1.0172 0.085 Uiso 1 1 calc R . .
C25 C 0.0036(2) 0.1923(2) 0.98314(11) 0.0849(8) Uani 1 1 d . . .
H25A H -0.0446 0.2621 0.9810 0.102 Uiso 1 1 calc R . .
H25B H -0.0273 0.1447 1.0114 0.102 Uiso 1 1 calc R . .
H25C H -0.0060 0.1532 0.9487 0.102 Uiso 1 1 calc R . .
C26 C 0.1641(3) 0.2977(2) 1.04660(10) 0.0837(8) Uani 1 1 d . . .
H26A H 0.2534 0.3130 1.0537 0.100 Uiso 1 1 calc R . .
H26B H 0.1315 0.2608 1.0779 0.100 Uiso 1 1 calc R . .
H26C H 0.1193 0.3682 1.0396 0.100 Uiso 1 1 calc R . .
H3 H 0.0695(17) -0.0707(15) 0.8889(8) 0.049(6) Uiso 1 1 d . . .
H16 H 0.2462(17) 0.4692(15) 0.8717(7) 0.040(5) Uiso 1 1 d . . .

loop_
_atom_site_aniso_label
_atom_site_aniso_U_11
_atom_site_aniso_U_22
_atom_site_aniso_U_33
_atom_site_aniso_U_23
_atom_site_aniso_U_13
_atom_site_aniso_U_12
Sr1 0.04165(11) 0.03959(10) 0.05524(13) -0.00875(10) 0.00043(8) 0.00239(9)
N1 0.0485(10) 0.0437(9) 0.0483(11) -0.0059(8) -0.0015(9) 0.0075(8)
N2 0.0471(10) 0.0397(8) 0.0495(11) 0.0053(8) -0.0027(8) 0.0011(7)
C1 0.0660(14) 0.0392(11) 0.0373(12) -0.0031(9) -0.0097(11) 0.0040(10)
C2 0.0874(18) 0.0540(13) 0.0809(19) 0.0194(13) -0.0095(15) 0.0026(13)
C3 0.0566(14) 0.0455(12) 0.0451(13) 0.0048(10) 0.0083(11) -0.0049(10)
C4 0.0452(12) 0.0425(11) 0.0478(13) -0.0090(10) 0.0011(10) 0.0011(9)
C5 0.0510(14) 0.0595(14) 0.0887(19) -0.0011(13) 0.0060(13) -0.0021(11)
C6 0.0577(14) 0.0535(13) 0.0606(15) -0.0145(11) -0.0061(12) 0.0157(11)
C7 0.0727(18) 0.091(2) 0.102(2) -0.0087(16) -0.0226(16) 0.0318(14)
C8 0.0632(16) 0.0921(19) 0.101(2) -0.0091(17) 0.0192(15) 0.0131(15)
C9 0.090(2) 0.0886(19) 0.087(2) -0.0426(16) 0.0015(16) 0.0177(15)
C10 0.0663(15) 0.0484(12) 0.0574(15) 0.0091(11) -0.0070(12) 0.0037(10)
C11 0.096(2) 0.0730(17) 0.101(2) 0.0241(16) -0.0046(18) 0.0267(15)
C12 0.096(2) 0.099(2) 0.103(2) 0.0546(18) 0.0171(18) 0.0034(17)
C13 0.165(3) 0.091(2) 0.066(2) 0.0115(16) -0.038(2) -0.010(2)
N3 0.0416(9) 0.0415(9) 0.0528(11) -0.0047(8) 0.0005(8) 0.0029(7)
N4 0.0406(9) 0.0469(10) 0.0483(11) -0.0001(8) 0.0015(8) 0.0052(7)
C14 0.0594(14) 0.0402(11) 0.0484(13) -0.0039(10) 0.0052(11) 0.0002(10)
C15 0.0844(18) 0.0535(14) 0.094(2) 0.0110(14) 0.0169(15) -0.0031(13)
C16 0.0602(15) 0.0398(12) 0.0585(15) 0.0070(11) 0.0010(12) 0.0149(10)
C17 0.0443(12) 0.0507(13) 0.0526(14) -0.0114(10) -0.0027(11) 0.0116(9)
C18 0.0634(15) 0.0709(16) 0.091(2) -0.0005(14) 0.0078(14) 0.0298(13)
C19 0.0412(12) 0.0582(13) 0.0593(15) -0.0099(11) -0.0014(11) -0.0001(9)
C20 0.0815(19) 0.0842(17) 0.089(2) -0.0243(16) -0.0218(16) -0.0014(14)
C21 0.0584(15) 0.0706(16) 0.103(2) -0.0012(15) -0.0229(14) 0.0124(12)
C22 0.0525(15) 0.130(2) 0.095(2) 0.0027(18) 0.0123(15) 0.0100(15)
C23 0.0506(13) 0.0704(14) 0.0464(14) 0.0002(11) 0.0019(11) 0.0031(11)
C24 0.0792(17) 0.0722(16) 0.0620(16) 0.0127(13) 0.0041(14) -0.0025(13)
C25 0.0554(15) 0.119(2) 0.081(2) 0.0167(16) 0.0113(14) -0.0093(14)
C26 0.101(2) 0.0954(19) 0.0545(16) -0.0117(14) 0.0077(15) 0.0122(16)

loop_
_geom_bond_atom_site_label_1
_geom_bond_atom_site_label_2
_geom_bond_distance
_geom_bond_site_symmetry_2
_geom_bond_publ_flag
Sr1 N4 2.4727(16) . ?
Sr1 N2 2.4913(16) . ?
Sr1 N1 2.4974(15) . ?
Sr1 N3 2.5171(15) . ?
Sr1 C16 2.928(2) . ?
Sr1 C17 2.9621(19) . ?
Sr1 C3 2.991(2) . ?
Sr1 C4 2.9954(19) . ?
Sr1 C14 3.004(2) . ?
Sr1 C1 3.017(2) . ?
N1 C1 1.307(3) . ?
N1 C6 1.476(2) . ?
N2 C4 1.304(2) . ?
N2 C10 1.481(3) . ?
C1 C3 1.428(3) . ?
C1 C2 1.520(3) . ?
C3 C4 1.427(3) . ?
C4 C5 1.527(3) . ?
C6 C7 1.524(3) . ?
C6 C8 1.528(3) . ?
C6 C9 1.533(3) . ?
C10 C12 1.519(3) . ?
C10 C13 1.517(3) . ?
C10 C11 1.524(3) . ?
N3 C14 1.311(2) . ?
N3 C19 1.482(2) . ?
N4 C17 1.311(2) . ?
N4 C23 1.471(3) . ?
C14 C16 1.423(3) . ?
C14 C15 1.527(3) . ?
C16 C17 1.425(3) . ?
C17 C18 1.525(3) . ?
C19 C21 1.518(3) . ?
C19 C20 1.522(3) . ?
C19 C22 1.531(3) . ?
C23 C24 1.522(3) . ?
C23 C25 1.533(3) . ?
C23 C26 1.532(3) . ?
